data_4003015
loop_
_publ_author_name
'Cole, Jacqueline M.'
'Velazquez-Garcia, Jose de J.'
'Gosztola, David J.'
'Wang, SuYin Grass'
'Chen, Yu-Sheng'

_publ_section_title
;
 Light-Induced Macroscopic Peeling of Single Crystal Driven by
 Photoisomeric Nano-Optical Switching
;
_journal_issue 13
_journal_name_full 'Chemistry of Materials'
_journal_page_first 4927
_journal_paper_doi 10.1021/acs.chemmater.9b01738
_journal_volume 31
_journal_year 2019
_chemical_formula_sum 'C11 H23 Cl2 N5 O3 Ru S'
_chemical_formula_weight 477.37
_space_group_IT_number 4
_space_group_name_Hall 'P 2yb'
_space_group_name_H-M_alt 'P 1 21 1'
_symmetry_cell_setting monoclinic
_symmetry_space_group_name_Hall 'P 2yb'
_symmetry_space_group_name_H-M 'P 1 21 1'
_atom_sites_solution_hydrogens geom
_atom_sites_solution_primary direct
_atom_sites_solution_secondary difmap
_audit_creation_method SHELXL-97
_cell_angle_alpha 90.00
_cell_angle_beta 99.945(5)
_cell_angle_gamma 90.00
_cell_formula_units_Z 2
_cell_length_a 9.224(3)
_cell_length_b 7.117(2)
_cell_length_c 14.262(5)
_cell_measurement_reflns_used 1779
_cell_measurement_temperature 100(2)
_cell_measurement_theta_max 9.15
_cell_measurement_theta_min 2.30
_cell_volume 922.2(5)
_computing_cell_refinement 'Bruker SMART'
_computing_data_collection 'Bruker SMART'
_computing_data_reduction 'Bruker SAINT'
_computing_molecular_graphics 'Bruker SHELXTL'
_computing_publication_material 'Bruker SHELXTL'
_computing_structure_refinement 'SHELXL-97 (Sheldrick, 1997)'
_computing_structure_solution 'SHELXS-97 (Sheldrick, 1990)'
_diffrn_ambient_temperature 100(2)
_diffrn_detector_area_resol_mean 7.9
_diffrn_measured_fraction_theta_full 0.934
_diffrn_measured_fraction_theta_max 0.934
_diffrn_measurement_device 'three-circle diffractometer'
_diffrn_measurement_device_type
; 
Bruker SMART APEX2 area detector
;
_diffrn_measurement_method '\f scans'
_diffrn_radiation_monochromator 'Silicon 111'
_diffrn_radiation_source
;
ChemMatCars beamline at the Advanced Photon Source,
Argonne National Laboratory, USA
;
_diffrn_radiation_type synchrotron
_diffrn_radiation_wavelength 0.41328
_diffrn_reflns_av_R_equivalents 0.1765
_diffrn_reflns_av_sigmaI/netI 0.0847
_diffrn_reflns_limit_h_max 9
_diffrn_reflns_limit_h_min -9
_diffrn_reflns_limit_k_max 7
_diffrn_reflns_limit_k_min -7
_diffrn_reflns_limit_l_max 15
_diffrn_reflns_limit_l_min -15
_diffrn_reflns_number 29925
_diffrn_reflns_theta_full 12.60
_diffrn_reflns_theta_max 12.60
_diffrn_reflns_theta_min 1.30
_exptl_absorpt_coefficient_mu 1.422
_exptl_absorpt_correction_T_max 0.7436
_exptl_absorpt_correction_T_min 0.6408
_exptl_absorpt_correction_type multi-scan
_exptl_absorpt_process_details
;
SADABS-2014/2 (Bruker, 2014/2) was used for the absorption 
correction. 
wR2(int) was 0.1185 and 0.0886 before and after correction
respectively. 
Ratio of minimum to maximum transmission is 0.8618.
;
_exptl_crystal_colour grey
_exptl_crystal_density_diffrn 1.719
_exptl_crystal_density_method 'not measured'
_exptl_crystal_description plate
_exptl_crystal_F_000 484
_exptl_crystal_size_max 0.120
_exptl_crystal_size_mid 0.030
_exptl_crystal_size_min 0.005
_refine_diff_density_max 0.505
_refine_diff_density_min -0.865
_refine_diff_density_rms 0.091
_refine_ls_abs_structure_details 'Flack H D (1983), Acta Cryst. A39, 876-881'
_refine_ls_abs_structure_Flack 0.0(6)
_refine_ls_extinction_coef 0.093(12)
_refine_ls_extinction_expression Fc^*^=kFc[1+0.001xFc^2^\l^3^/sin(2\q)]^-1/4^
_refine_ls_extinction_method SHELXL
_refine_ls_goodness_of_fit_ref 1.028
_refine_ls_hydrogen_treatment constr
_refine_ls_matrix_type full
_refine_ls_number_parameters 231
_refine_ls_number_reflns 2095
_refine_ls_number_restraints 1
_refine_ls_restrained_S_all 1.027
_refine_ls_R_factor_all 0.0831
_refine_ls_R_factor_gt 0.0553
_refine_ls_shift/su_max 0.000
_refine_ls_shift/su_mean 0.000
_refine_ls_structure_factor_coef Fsqd
_refine_ls_weighting_details 'calc w=1/[\s^2^(Fo^2^)+(0.0680P)^2^+1.4954P] where P=(Fo^2^+2Fc^2^)/3'
_refine_ls_weighting_scheme calc
_refine_ls_wR_factor_gt 0.1269
_refine_ls_wR_factor_ref 0.1452
_reflns_number_gt 1579
_reflns_number_total 2095
_reflns_threshold_expression >2sigma(I)
_cod_data_source_file cm9b01738_si_010.cif
_cod_data_source_block finallight
_cod_original_sg_symbol_H-M P2(1)
_cod_database_code 4003015

loop_
_symmetry_equiv_pos_as_xyz
'x, y, z'
'-x, y+1/2, -z'

loop_
_atom_site_label
_atom_site_type_symbol
_atom_site_fract_x
_atom_site_fract_y
_atom_site_fract_z
_atom_site_U_iso_or_equiv
_atom_site_adp_type
_atom_site_occupancy
_atom_site_symmetry_multiplicity
_atom_site_calc_flag
_atom_site_refinement_flags
_atom_site_disorder_assembly
_atom_site_disorder_group
Ru1 Ru 0.22939(10) 0.4460(2) 0.87018(6) 0.0634(5) Uani 1 1 d . . .
S1 S 0.2663(14) 0.443(4) 1.0285(14) 0.087(7) Uani 0.48(3) 1 d P A 1
O1 O 0.399(4) 0.418(7) 1.056(3) 0.118(16) Uani 0.48(3) 1 d P A 1
S1A S 0.2941(9) 0.443(4) 1.0959(9) 0.061(4) Uani 0.52(3) 1 d P A 2
O1A O 0.344(3) 0.446(7) 0.9964(14) 0.054(9) Uani 0.52(3) 1 d P A 2
O2 O 0.1521(11) 0.462(3) 1.0879(6) 0.094(4) Uani 1 1 d . . .
N1 N 0.375(2) 0.247(3) 0.8433(14) 0.080(8) Uani 1 1 d . A .
H1N1 H 0.4516 0.3032 0.8215 0.119 Uiso 1 1 calc R . .
H2N1 H 0.3295 0.1654 0.7986 0.119 Uiso 1 1 calc R . .
H3N1 H 0.4101 0.1831 0.8979 0.119 Uiso 1 1 calc R . .
N2 N 0.384(2) 0.673(3) 0.8531(17) 0.071(7) Uani 1 1 d . A .
N3 N 0.077(3) 0.672(3) 0.8890(17) 0.083(8) Uani 1 1 d . A .
H1N3 H -0.0107 0.6218 0.8978 0.124 Uiso 1 1 calc R . .
H2N3 H 0.0621 0.7463 0.8363 0.124 Uiso 1 1 calc R . .
H3N3 H 0.1151 0.7419 0.9407 0.124 Uiso 1 1 calc R . .
N4 N 0.085(2) 0.245(3) 0.8860(11) 0.071(7) Uani 1 1 d . A .
N5 N 0.1395(8) 0.443(4) 0.7274(6) 0.057(3) Uani 1 1 d . A .
C1 C 0.2209(11) 0.458(5) 0.6588(8) 0.055(4) Uani 1 1 d . . .
H1D H 0.3240 0.4740 0.6780 0.066 Uiso 1 1 calc R A .
C2 C 0.1659(12) 0.451(6) 0.5597(7) 0.066(4) Uani 1 1 d . A .
C3 C 0.0128(13) 0.442(6) 0.5334(8) 0.082(5) Uani 1 1 d . . .
H3C H -0.0308 0.4164 0.4694 0.099 Uiso 1 1 calc R A .
C4 C -0.0748(14) 0.471(5) 0.6025(9) 0.065(6) Uani 1 1 d . A .
H4C H -0.1767 0.4989 0.5851 0.078 Uiso 1 1 calc R . .
C5 C -0.0069(12) 0.458(5) 0.7002(8) 0.063(4) Uani 1 1 d . . .
H5A H -0.0675 0.4607 0.7477 0.075 Uiso 1 1 calc R A .
C6 C 0.2677(15) 0.443(5) 0.4895(7) 0.075(5) Uani 1 1 d . . .
C7 C 0.4049(17) 0.535(2) 0.5096(11) 0.082(6) Uani 1 1 d . A .
H7A H 0.4329 0.5953 0.5693 0.098 Uiso 1 1 calc R . .
C8 C 0.4998(19) 0.539(3) 0.4443(12) 0.096(7) Uani 1 1 d . . .
H8A H 0.5927 0.5994 0.4587 0.115 Uiso 1 1 calc R A .
C9 C 0.4542(16) 0.451(5) 0.3567(12) 0.104(7) Uani 1 1 d . A .
H9A H 0.5092 0.3699 0.3233 0.125 Uiso 1 1 calc R . .
C10 C 0.3068(18) 0.512(2) 0.3292(12) 0.089(7) Uani 1 1 d . . .
H10A H 0.2715 0.5904 0.2763 0.106 Uiso 1 1 calc R A .
C11 C 0.2123(17) 0.430(11) 0.3992(11) 0.169(17) Uani 1 1 d . A .
H11A H 0.1192 0.3733 0.3776 0.203 Uiso 1 1 calc R . .
Cl1 Cl 0.2465(3) -0.056(2) 1.0624(3) 0.0985(13) Uani 1 1 d . . .
Cl2 Cl 0.1631(3) -0.0603(16) 0.71600(19) 0.0690(9) Uani 1 1 d . . .
O1W O 0.6038(11) 0.454(9) 0.7321(9) 0.204(10) Uani 1 1 d . . .

loop_
_atom_site_aniso_label
_atom_site_aniso_U_11
_atom_site_aniso_U_22
_atom_site_aniso_U_33
_atom_site_aniso_U_23
_atom_site_aniso_U_13
_atom_site_aniso_U_12
Ru1 0.0686(6) 0.0562(8) 0.0590(6) -0.0015(17) -0.0071(4) 0.0033(17)
S1 0.066(7) 0.110(12) 0.075(12) 0.037(13) -0.017(7) -0.037(13)
O1 0.17(3) 0.03(3) 0.16(3) 0.05(3) 0.03(3) 0.04(3)
S1A 0.055(6) 0.083(6) 0.042(8) -0.004(12) -0.003(4) 0.004(10)
O1A 0.052(13) 0.06(2) 0.038(11) -0.03(2) -0.009(10) 0.04(2)
O2 0.095(7) 0.120(12) 0.062(5) 0.015(11) 0.001(5) 0.069(12)
N1 0.064(12) 0.094(17) 0.062(11) 0.028(10) -0.042(9) -0.002(9)
N2 0.070(12) 0.016(10) 0.124(18) 0.018(9) 0.013(11) -0.011(6)
N3 0.104(15) 0.036(12) 0.118(18) -0.012(10) 0.048(12) 0.035(10)
N4 0.094(14) 0.076(14) 0.036(9) -0.012(8) -0.004(9) 0.021(10)
N5 0.045(5) 0.060(8) 0.061(5) 0.027(15) -0.004(4) 0.004(14)
C1 0.048(5) 0.036(11) 0.075(7) 0.016(16) -0.003(5) 0.000(12)
C2 0.073(8) 0.068(12) 0.053(6) 0.020(18) 0.002(6) 0.029(18)
C3 0.068(8) 0.101(14) 0.066(7) -0.03(2) -0.019(6) 0.032(19)
C4 0.064(7) 0.047(18) 0.078(8) -0.010(11) -0.009(6) 0.002(9)
C5 0.055(7) 0.050(12) 0.080(7) -0.009(16) 0.004(5) 0.020(14)
C6 0.084(9) 0.090(13) 0.050(7) -0.016(16) 0.006(6) -0.061(16)
C7 0.082(11) 0.093(16) 0.065(10) 0.003(7) -0.003(9) -0.016(9)
C8 0.091(11) 0.12(2) 0.072(11) 0.008(10) -0.006(9) -0.022(9)
C9 0.092(11) 0.125(19) 0.095(12) 0.07(2) 0.019(9) 0.05(2)
C10 0.107(13) 0.08(2) 0.074(10) -0.001(8) 0.006(9) 0.006(9)
C11 0.082(10) 0.34(5) 0.075(11) 0.05(4) -0.001(9) 0.05(4)
Cl1 0.0782(19) 0.106(4) 0.104(3) 0.020(8) -0.0034(17) -0.010(6)
Cl2 0.0769(18) 0.064(2) 0.0614(15) 0.000(5) -0.0020(13) -0.015(5)
O1W 0.075(7) 0.41(3) 0.124(9) -0.03(4) 0.009(6) 0.05(3)

loop_
_atom_type_symbol
_atom_type_description
_atom_type_scat_dispersion_real
_atom_type_scat_dispersion_imag
_atom_type_scat_source
C C -0.0001 0.0005 'International Tables Vol C Tables 4.2.6.8 and 6.1.1.4'
H H 0.0000 0.0000 'International Tables Vol C Tables 4.2.6.8 and 6.1.1.4'
N N 0.0005 0.0010 'International Tables Vol C Tables 4.2.6.8 and 6.1.1.4'
O O 0.0017 0.0018 'International Tables Vol C Tables 4.2.6.8 and 6.1.1.4'
S S 0.0444 0.0408 'International Tables Vol C Tables 4.2.6.8 and 6.1.1.4'
Cl Cl 0.1495 0.1591 'International Tables Vol C Tables 4.2.6.8 and 6.1.1.4'
Ru Ru -0.1866 2.2043 'International Tables Vol C Tables 4.2.6.8 and 6.1.1.4'

loop_
_geom_angle_atom_site_label_1
_geom_angle_atom_site_label_2
_geom_angle_atom_site_label_3
_geom_angle
O1A Ru1 N4 99.3(16)
O1A Ru1 N1 84.5(11)
N4 Ru1 N1 89.9(10)
O1A Ru1 N5 170.7(9)
N4 Ru1 N5 86.7(7)
N1 Ru1 N5 88.5(8)
O1A Ru1 N3 98.3(12)
N4 Ru1 N3 93.3(4)
N1 Ru1 N3 175.4(10)
N5 Ru1 N3 88.3(9)
O1A Ru1 N2 81.0(16)
N4 Ru1 N2 178.5(9)
N1 Ru1 N2 91.6(4)
N5 Ru1 N2 93.2(9)
N3 Ru1 N2 85.2(10)
O1A Ru1 S1 24.0(7)
N4 Ru1 S1 82.3(7)
N1 Ru1 S1 101.2(9)
N5 Ru1 S1 165.3(4)
N3 Ru1 S1 82.6(9)
N2 Ru1 S1 97.5(8)
O1 S1 O2 127(3)
O1 S1 Ru1 107(3)
O2 S1 Ru1 125.9(8)
O2 S1A O1A 111.4(14)
S1A O1A Ru1 131(2)
S1A O2 S1 39.6(4)
Ru1 N1 H1N1 109.5
Ru1 N1 H2N1 109.5
H1N1 N1 H2N1 109.5
Ru1 N1 H3N1 109.5
H1N1 N1 H3N1 109.5
H2N1 N1 H3N1 109.5
Ru1 N3 H1N3 109.5
Ru1 N3 H2N3 109.5
H1N3 N3 H2N3 109.5
Ru1 N3 H3N3 109.5
H1N3 N3 H3N3 109.5
H2N3 N3 H3N3 109.5
C1 N5 C5 116.5(10)
C1 N5 Ru1 122.8(7)
C5 N5 Ru1 119.8(8)
N5 C1 C2 125.3(11)
N5 C1 H1D 117.4
C2 C1 H1D 117.4
C3 C2 C1 116.1(10)
C3 C2 C6 122.9(11)
C1 C2 C6 120.9(10)
C4 C3 C2 119.1(12)
C4 C3 H3C 120.5
C2 C3 H3C 120.5
C3 C4 C5 118.0(12)
C3 C4 H4C 121.0
C5 C4 H4C 121.0
N5 C5 C4 122.5(11)
N5 C5 H5A 118.8
C4 C5 H5A 118.8
C11 C6 C7 115(2)
C11 C6 C2 118.8(13)
C7 C6 C2 119.5(17)
C8 C7 C6 121.5(15)
C8 C7 H7A 119.2
C6 C7 H7A 119.2
C7 C8 C9 117.8(16)
C7 C8 H8A 121.1
C9 C8 H8A 121.1
C8 C9 C10 104(2)
C8 C9 H9A 128.1
C10 C9 H9A 128.1
C9 C10 C11 109.1(18)
C9 C10 H10A 125.4
C11 C10 H10A 125.4
C6 C11 C10 116(3)
C6 C11 H11A 121.9
C10 C11 H11A 121.9

loop_
_geom_bond_atom_site_label_1
_geom_bond_atom_site_label_2
_geom_bond_distance
Ru1 O1A 1.923(18)
Ru1 N4 2.00(2)
Ru1 N1 2.04(2)
Ru1 N5 2.062(8)
Ru1 N3 2.184(17)
Ru1 N2 2.192(18)
Ru1 S1 2.22(2)
S1 O1 1.23(4)
S1 O2 1.47(2)
S1A O2 1.302(12)
S1A O1A 1.56(3)
N1 H1N1 0.9100
N1 H2N1 0.9100
N1 H3N1 0.9100
N3 H1N3 0.9100
N3 H2N3 0.9100
N3 H3N3 0.9100
N5 C1 1.336(13)
N5 C5 1.343(13)
C1 C2 1.417(15)
C1 H1D 0.9500
C2 C3 1.399(17)
C2 C6 1.488(16)
C3 C4 1.393(18)
C3 H3C 0.9500
C4 C5 1.429(17)
C4 H4C 0.9500
C5 H5A 0.9500
C6 C11 1.30(2)
C6 C7 1.41(2)
C7 C8 1.38(2)
C7 H7A 0.9500
C8 C9 1.40(3)
C8 H8A 0.9500
C9 C10 1.42(2)
C9 H9A 0.9500
C10 C11 1.55(4)
C10 H10A 0.9500
C11 H11A 0.9500
